data_2103189
loop_
_publ_author_name
'Marsh, Richard E.'
'Kapon, Moshe'
'Hu, Shengzhi'
'Herbstein, Frank H.'

_publ_section_title
;
 Some 60 new space-group corrections
;
_journal_issue 1
_journal_name_full 'Acta Crystallographica Section B'
_journal_page_first 62
_journal_page_last 77
_journal_paper_doi 10.1107/S0108768101017128
_journal_volume 58
_journal_year 2002
_chemical_formula_sum 'C14 H30 F6 N6 O6 S2 Zn'
_chemical_name_systematic
;
Bis[cis-cyclohexane tris(methylamine)zinc bis(trifluoromethyl-sulfonate)
[(C6H9(NH2)3] Zn(CF3SO3)2
;
_space_group_IT_number 198
_symmetry_cell_setting cubic
_symmetry_space_group_name_Hall 'P 2ac 2ab 3'
_symmetry_space_group_name_H-M 'P 21 3'
_cell_angle_alpha 90.00
_cell_angle_beta 90.00
_cell_angle_gamma 90.00
_cell_formula_units_Z 4
_cell_length_a 13.6054
_cell_length_b 13.6054
_cell_length_c 13.6054
_cell_volume 2518.454
_cod_data_source_file bm0047.cif
_cod_data_source_block CSD_CIF_Table_28S
_cod_depositor_comments
;
 Marking attached hydrogen atoms.

 Antanas Vaitkus,
 2017-08-04

 Adding the _cell_formula_units_Z data item after consulting the original
 publication.

 Antanas Vaitkus,
 2017-08-04

The following automatic conversions were performed:
'_symmetry_cell_setting' value 'Cubic' changed to 'cubic' according to
'/home/saulius/struct/CIF-dictionaries/cif_core.dic' dictionary named
'cif_core.dic' version 2.4.1 from 2010-06-29.

Automatic conversion script
Id: cif_fix_enum 1527 2010-12-29 10:47:43Z saulius 

The following automatic conversions were performed:

'_symmetry_cell_setting' value 'Cubic' changed to 'cubic' according
to /home/saulius/struct/CIF-dictionaries/cif_core.dic dictionary
named 'cif_core.dic' version 2.4.1 from 2010-06-29.

Automatic conversion script
Id: cif_fix_values 1715 2011-07-08 13:25:40Z adriana 
;
_cod_original_sg_symbol_H-M ' P213  '
_cod_original_formula_sum ' C14H30F6N6O6S2Zn '
_cod_database_code 2103189

loop_
_symmetry_equiv_pos_as_xyz
'x, y, z'
'-x+1/2, -y, z+1/2'
'-x, y+1/2, -z+1/2'
'x+1/2, -y+1/2, -z'
'z, x, y'
'z+1/2, -x+1/2, -y'
'-z+1/2, -x, y+1/2'
'-z, x+1/2, -y+1/2'
'y, z, x'
'-y, z+1/2, -x+1/2'
'y+1/2, -z+1/2, -x'
'-y+1/2, -z, x+1/2'

loop_
_atom_site_label
_atom_site_fract_x
_atom_site_fract_y
_atom_site_fract_z
_atom_site_attached_hydrogens
Zn .35682 .35682 .35682 0
N1 .4974 .3167 .4230 2
N2 .2908 .2148 .3961 2
C1 .5451 .3924 .4839 1
C2 .5704 .4819 .4236 2
C7 .2303 .1665 .3198 1
C8 .2936 .1403 .2301 2
S1 -.03166 -.03166 -.03166 0
S2 .77778 .77778 .77778 0
O1 .0306 -.0648 -.1095 0
O2 .7584 .7427 .8743 0
C17 .0601 .0601 .0601 0
C18 .6974 .6974 .6974 0
F1 .0612 .1267 .0018 0
F2 .7249 .6065 .7094 0

loop_
_atom_type_symbol
C
Zn
N
S
O
F
